data_4300053
loop_
_publ_author_name
'Bruce W. Flint'
'Yi Yang'
'Paul R. Sharp'

_publ_contact_author
;
 Paul R. Sharp
 Department of Chemistry
 University of Missouri
 Columbia, MO  65211
;
_publ_contact_author_email SharpP@missouri.edu
_publ_contact_author_fax 573-882-2754
_publ_contact_author_phone 573-882-7715
_publ_section_title
;
Gold(I) Heteroatom-Substituted Imido Complexes. Amino Nitrene Loss from
[(LAu)3(\m-NNR2)]+
;
_journal_name_full 'Inorganic Chemistry'
_journal_page_first 602
_journal_page_last 608
_journal_volume 39
_journal_year 2000
_chemical_formula_moiety '[(Ph3PAu)3(u-NNEtMe2)](OTf)2.3THF'
_chemical_formula_sum 'C72 H80 Au3 F6 N2 O9 P3 S2'
_chemical_formula_weight 1979.31
_space_group_IT_number 2
_symmetry_cell_setting triclinic
_symmetry_space_group_name_Hall '-P 1'
_symmetry_space_group_name_H-M 'P -1'
_atom_sites_solution_hydrogens geom
_atom_sites_solution_primary direct
_atom_sites_solution_secondary difmap
_audit_creation_method SHELXL-97
_cell_angle_alpha 71.7500(10)
_cell_angle_beta 89.4200(10)
_cell_angle_gamma 68.2360(10)
_cell_formula_units_Z 2
_cell_length_a 12.9750(8)
_cell_length_b 14.5771(9)
_cell_length_c 22.0437(14)
_cell_measurement_temperature 173(2)
_cell_volume 3650.7(4)
_computing_cell_refinement 'SMART (Bruker, 1998)'
_computing_data_collection 'SMART (Bruker, 1998)'
_computing_data_reduction 'SAINT (Bruker, 1998)'
_computing_molecular_graphics 'RES2INS (Len Barbour, 1996)'
_computing_publication_material 'ORTEP III'
_computing_structure_refinement 'SHELXL-97 (Sheldrick, 1997)'
_computing_structure_solution 'SHELXS-97 (Sheldrick, 1990)'
_diffrn_ambient_temperature 173(2)
_diffrn_measured_fraction_theta_full 0.985
_diffrn_measured_fraction_theta_max 0.985
_diffrn_measurement_device_type 'CCD area detector'
_diffrn_measurement_method 'phi and omega scans'
_diffrn_radiation_monochromator graphite
_diffrn_radiation_source 'fine-focus sealed tube'
_diffrn_radiation_type MoK\a
_diffrn_radiation_wavelength 0.71070
_diffrn_reflns_av_R_equivalents 0.0720
_diffrn_reflns_av_sigmaI/netI 0.0989
_diffrn_reflns_limit_h_max 16
_diffrn_reflns_limit_h_min -16
_diffrn_reflns_limit_k_max 18
_diffrn_reflns_limit_k_min -18
_diffrn_reflns_limit_l_max 28
_diffrn_reflns_limit_l_min -28
_diffrn_reflns_number 37265
_diffrn_reflns_theta_full 27.19
_diffrn_reflns_theta_max 27.19
_diffrn_reflns_theta_min 1.57
_exptl_absorpt_coefficient_mu 6.208
_exptl_absorpt_correction_T_max 0.59
_exptl_absorpt_correction_T_min 1.00
_exptl_absorpt_correction_type multi-scan
_exptl_crystal_colour colorless
_exptl_crystal_density_diffrn 1.801
_exptl_crystal_density_method 'not measured'
_exptl_crystal_description plate
_exptl_crystal_F_000 1932
_exptl_crystal_size_max 0.4
_exptl_crystal_size_mid 0.3
_exptl_crystal_size_min 0.1
_refine_diff_density_max 2.001
_refine_diff_density_min -1.925
_refine_diff_density_rms 0.193
_refine_ls_extinction_method none
_refine_ls_goodness_of_fit_ref 0.972
_refine_ls_hydrogen_treatment mixed
_refine_ls_matrix_type full
_refine_ls_number_parameters 874
_refine_ls_number_reflns 16015
_refine_ls_number_restraints 103
_refine_ls_restrained_S_all 0.975
_refine_ls_R_factor_all 0.1058
_refine_ls_R_factor_gt 0.0513
_refine_ls_shift/su_max 0.002
_refine_ls_shift/su_mean 0.000
_refine_ls_structure_factor_coef Fsqd
_refine_ls_weighting_details 'calc w=1/[\s^2^(Fo^2^)+(0.0649P)^2^+0.0000P] where P=(Fo^2^+2Fc^2^)/3'
_refine_ls_weighting_scheme calc
_refine_ls_wR_factor_gt 0.1079
_refine_ls_wR_factor_ref 0.1276
_reflns_number_gt 10051
_reflns_number_total 16015
_reflns_threshold_expression >2sigma(I)
_cod_database_code 4300053

loop_
_symmetry_equiv_pos_as_xyz
'x, y, z'
'-x, -y, -z'

loop_
_atom_site_label
_atom_site_type_symbol
_atom_site_fract_x
_atom_site_fract_y
_atom_site_fract_z
_atom_site_U_iso_or_equiv
_atom_site_adp_type
_atom_site_occupancy
_atom_site_symmetry_multiplicity
_atom_site_calc_flag
_atom_site_refinement_flags
_atom_site_disorder_assembly
_atom_site_disorder_group
Au1 Au 0.57470(3) 0.03791(3) 0.338157(17) 0.03038(10) Uani 1 1 d . . .
Au2 Au 0.57634(3) 0.25672(3) 0.273626(17) 0.02925(9) Uani 1 1 d . . .
Au3 Au 0.65694(3) 0.07969(3) 0.209531(17) 0.03087(10) Uani 1 1 d . . .
S1 S 0.1359(3) -0.2041(2) 0.45662(18) 0.0692(9) Uani 1 1 d . . .
S2 S -0.0967(3) 0.2594(2) 0.10512(15) 0.0587(8) Uani 1 1 d . . .
P1 P 0.44331(19) -0.02659(18) 0.37061(11) 0.0302(5) Uani 1 1 d . . .
P2 P 0.43520(19) 0.41409(18) 0.24393(12) 0.0318(5) Uani 1 1 d . . .
P3 P 0.6021(2) 0.04870(18) 0.12447(11) 0.0330(5) Uani 1 1 d . . .
N1 N 0.6857(5) 0.1039(5) 0.2950(3) 0.0257(15) Uani 1 1 d . . .
N2 N 0.7998(6) 0.0663(6) 0.3251(3) 0.0318(17) Uani 1 1 d . . .
C1 C 0.9806(8) 0.0980(9) 0.3023(5) 0.056(3) Uani 1 1 d . . .
H1A H 1.0160 0.1315 0.2677 0.068 Uiso 1 1 calc R . .
H1B H 1.0233 0.0221 0.3178 0.068 Uiso 1 1 calc R . .
H1C H 0.9789 0.1254 0.3378 0.068 Uiso 1 1 calc R . .
C2 C 0.8636(8) 0.1208(8) 0.2775(5) 0.044(3) Uani 1 1 d . . .
H2A H 0.8662 0.1000 0.2386 0.053 Uiso 1 1 calc R . .
H2B H 0.8207 0.1975 0.2640 0.053 Uiso 1 1 calc R . .
C3 C 0.7979(8) 0.0924(8) 0.3849(4) 0.046(3) Uani 1 1 d . . .
H3A H 0.8745 0.0651 0.4059 0.055 Uiso 1 1 calc R . .
H3B H 0.7534 0.0609 0.4139 0.055 Uiso 1 1 calc R . .
H3C H 0.7647 0.1687 0.3743 0.055 Uiso 1 1 calc R . .
C4 C 0.8544(8) -0.0501(7) 0.3405(5) 0.049(3) Uani 1 1 d . . .
H4A H 0.8196 -0.0846 0.3751 0.058 Uiso 1 1 calc R . .
H4B H 0.9342 -0.0739 0.3543 0.058 Uiso 1 1 calc R . .
H4C H 0.8450 -0.0679 0.3021 0.058 Uiso 1 1 calc R . .
C10 C 0.1791(14) -0.2982(12) 0.5296(9) 0.101(5) Uani 1 1 d . . .
C11 C -0.0799(14) 0.3396(12) 0.0300(9) 0.088(4) Uani 1 1 d . . .
F1A F 0.0981(10) -0.3004(9) 0.5650(6) 0.213(8) Uani 1 1 d . . .
F2A F 0.2280(8) -0.3956(6) 0.5277(5) 0.137(4) Uani 1 1 d . . .
F3A F 0.2584(9) -0.2734(9) 0.5569(6) 0.149(4) Uani 1 1 d . . .
O1A O 0.0581(9) -0.2524(10) 0.4331(6) 0.143(5) Uani 1 1 d . . .
O2A O 0.0687(6) -0.1099(5) 0.4668(4) 0.069(2) Uani 1 1 d . . .
O3A O 0.2245(8) -0.2061(7) 0.4213(5) 0.094(3) Uani 1 1 d . . .
C1A C 0.5057(7) -0.1636(7) 0.4195(4) 0.035(2) Uani 1 1 d . . .
C2A C 0.5995(7) -0.2275(7) 0.3994(5) 0.038(2) Uani 1 1 d . . .
H2A1 H 0.6267 -0.1993 0.3607 0.045 Uiso 1 1 calc R . .
C3A C 0.6534(8) -0.3334(8) 0.4366(5) 0.041(2) Uani 1 1 d . . .
H3A1 H 0.7164 -0.3776 0.4227 0.049 Uiso 1 1 calc R . .
C4A C 0.6149(9) -0.3736(8) 0.4934(5) 0.051(3) Uani 1 1 d . . .
H4A1 H 0.6531 -0.4447 0.5195 0.061 Uiso 1 1 calc R . .
C5A C 0.5223(10) -0.3115(8) 0.5120(5) 0.054(3) Uani 1 1 d . . .
H5A H 0.4946 -0.3405 0.5503 0.065 Uiso 1 1 calc R . .
C6A C 0.4671(8) -0.2056(7) 0.4757(5) 0.043(2) Uani 1 1 d . . .
H6A H 0.4033 -0.1628 0.4897 0.051 Uiso 1 1 calc R . .
C7A C 0.3437(7) 0.0419(7) 0.4158(4) 0.033(2) Uani 1 1 d . . .
C8A C 0.2402(7) 0.0323(7) 0.4219(5) 0.039(2) Uani 1 1 d . . .
H8A H 0.2237 -0.0127 0.4038 0.047 Uiso 1 1 calc R . .
C9A C 0.1610(7) 0.0881(7) 0.4543(4) 0.037(2) Uani 1 1 d . . .
H9A H 0.0914 0.0807 0.4587 0.045 Uiso 1 1 calc R . .
C10A C 0.1851(8) 0.1545(8) 0.4800(5) 0.046(3) Uani 1 1 d . . .
H10A H 0.1311 0.1950 0.5007 0.055 Uiso 1 1 calc R . .
C11A C 0.2884(9) 0.1608(8) 0.4751(5) 0.047(3) Uani 1 1 d . . .
H11A H 0.3057 0.2042 0.4943 0.057 Uiso 1 1 calc R . .
C12A C 0.3682(8) 0.1063(7) 0.4431(4) 0.037(2) Uani 1 1 d . . .
H12A H 0.4384 0.1130 0.4400 0.044 Uiso 1 1 calc R . .
C13A C 0.3560(7) -0.0167(7) 0.3029(4) 0.031(2) Uani 1 1 d . . .
C14A C 0.3120(8) 0.0781(8) 0.2517(5) 0.045(3) Uani 1 1 d . . .
H14A H 0.3358 0.1331 0.2501 0.055 Uiso 1 1 calc R . .
C15A C 0.2357(8) 0.0923(9) 0.2044(5) 0.051(3) Uani 1 1 d . . .
H15A H 0.2025 0.1586 0.1717 0.061 Uiso 1 1 calc R . .
C16A C 0.2062(8) 0.0112(8) 0.2035(5) 0.047(3) Uani 1 1 d . . .
H16A H 0.1556 0.0198 0.1694 0.056 Uiso 1 1 calc R . .
C17A C 0.2520(8) -0.0833(8) 0.2535(5) 0.049(3) Uani 1 1 d . . .
H17A H 0.2303 -0.1389 0.2537 0.059 Uiso 1 1 calc R . .
C18A C 0.3267(8) -0.0992(8) 0.3022(5) 0.041(2) Uani 1 1 d . . .
H18A H 0.3585 -0.1654 0.3352 0.050 Uiso 1 1 calc R . .
F1B F -0.1310(10) 0.4386(7) 0.0205(6) 0.161(5) Uani 1 1 d . . .
F2B F -0.1144(11) 0.3223(10) -0.0184(5) 0.152(5) Uani 1 1 d . . .
F3B F 0.0277(10) 0.3219(8) 0.0254(6) 0.153(5) Uani 1 1 d . . .
O1B O -0.2139(7) 0.2898(7) 0.1014(5) 0.089(3) Uani 1 1 d . . .
O2B O -0.0382(8) 0.1568(6) 0.1036(5) 0.089(3) Uani 1 1 d . . .
O3B O -0.0471(9) 0.2867(8) 0.1509(5) 0.108(4) Uani 1 1 d . . .
C1B C 0.4399(8) 0.4975(7) 0.1643(4) 0.034(2) Uani 1 1 d . . .
C2B C 0.3631(8) 0.6004(8) 0.1391(5) 0.046(2) Uani 1 1 d . . .
H2B1 H 0.3081 0.6294 0.1639 0.055 Uiso 1 1 calc R . .
C3B C 0.3680(11) 0.6593(8) 0.0779(6) 0.068(4) Uani 1 1 d . . .
H3B1 H 0.3140 0.7288 0.0597 0.082 Uiso 1 1 calc R . .
C4B C 0.4491(12) 0.6199(10) 0.0428(5) 0.062(3) Uani 1 1 d . . .
H4B1 H 0.4507 0.6621 0.0004 0.075 Uiso 1 1 calc R . .
C5B C 0.5277(11) 0.5211(10) 0.0675(5) 0.062(3) Uani 1 1 d . . .
H5B H 0.5853 0.4953 0.0429 0.074 Uiso 1 1 calc R . .
C6B C 0.5238(8) 0.4587(8) 0.1279(5) 0.040(2) Uani 1 1 d . . .
H6B H 0.5779 0.3891 0.1450 0.048 Uiso 1 1 calc R . .
C7B C 0.4244(8) 0.4897(7) 0.2975(4) 0.036(2) Uani 1 1 d . . .
C8B C 0.5231(7) 0.4832(7) 0.3262(4) 0.037(2) Uani 1 1 d . . .
H8B H 0.5935 0.4386 0.3190 0.044 Uiso 1 1 calc R . .
C9B C 0.5178(9) 0.5416(8) 0.3649(5) 0.048(3) Uani 1 1 d . . .
H9B H 0.5850 0.5371 0.3847 0.058 Uiso 1 1 calc R . .
C10B C 0.4177(10) 0.6062(8) 0.3754(5) 0.051(3) Uani 1 1 d . . .
H10B H 0.4152 0.6476 0.4016 0.061 Uiso 1 1 calc R . .
C11B C 0.3208(9) 0.6114(8) 0.3481(5) 0.050(3) Uani 1 1 d . . .
H11B H 0.2510 0.6558 0.3561 0.060 Uiso 1 1 calc R . .
C12B C 0.3230(8) 0.5538(7) 0.3096(5) 0.046(3) Uani 1 1 d . . .
H12B H 0.2551 0.5577 0.2911 0.055 Uiso 1 1 calc R . .
C13B C 0.3049(8) 0.3957(7) 0.2413(5) 0.039(2) Uani 1 1 d . . .
C14B C 0.2777(8) 0.3382(7) 0.2981(5) 0.044(2) Uani 1 1 d . . .
H14B H 0.3242 0.3152 0.3373 0.053 Uiso 1 1 calc R . .
C15B C 0.1839(8) 0.3142(8) 0.2981(6) 0.054(3) Uani 1 1 d . . .
H15B H 0.1643 0.2771 0.3372 0.065 Uiso 1 1 calc R . .
C16B C 0.1184(9) 0.3456(9) 0.2394(7) 0.061(3) Uani 1 1 d . . .
H16B H 0.0561 0.3266 0.2383 0.074 Uiso 1 1 calc R . .
C17B C 0.1433(8) 0.4030(9) 0.1841(6) 0.055(3) Uani 1 1 d . . .
H17B H 0.0970 0.4254 0.1449 0.066 Uiso 1 1 calc R . .
C18B C 0.2354(8) 0.4291(8) 0.1845(5) 0.050(3) Uani 1 1 d . . .
H18B H 0.2513 0.4702 0.1456 0.059 Uiso 1 1 calc R . .
C1C C 0.7063(7) 0.0189(7) 0.0714(4) 0.033(2) Uani 1 1 d . . .
C2C C 0.7182(8) -0.0574(8) 0.0429(5) 0.044(2) Uani 1 1 d . . .
H2C H 0.6752 -0.0993 0.0545 0.053 Uiso 1 1 calc R . .
C3C C 0.7924(9) -0.0717(9) -0.0020(5) 0.052(3) Uani 1 1 d . . .
H3C1 H 0.7984 -0.1219 -0.0222 0.063 Uiso 1 1 calc R . .
C4C C 0.8574(9) -0.0141(9) -0.0175(5) 0.053(3) Uani 1 1 d . . .
H4C1 H 0.9105 -0.0266 -0.0470 0.064 Uiso 1 1 calc R . .
C5C C 0.8461(8) 0.0617(9) 0.0093(5) 0.053(3) Uani 1 1 d . . .
H5C H 0.8890 0.1037 -0.0030 0.063 Uiso 1 1 calc R . .
C6C C 0.7723(8) 0.0768(7) 0.0542(4) 0.037(2) Uani 1 1 d . . .
H6C H 0.7667 0.1278 0.0737 0.044 Uiso 1 1 calc R . .
C7C C 0.5626(8) -0.0636(7) 0.1525(4) 0.036(2) Uani 1 1 d . . .
C8C C 0.6261(9) -0.1481(8) 0.2021(5) 0.049(3) Uani 1 1 d . . .
H8C H 0.6907 -0.1477 0.2218 0.059 Uiso 1 1 calc R . .
C9C C 0.5995(10) -0.2366(8) 0.2255(5) 0.056(3) Uani 1 1 d . . .
H9C H 0.6455 -0.2958 0.2603 0.067 Uiso 1 1 calc R . .
C10C C 0.5043(10) -0.2361(9) 0.1965(6) 0.059(3) Uani 1 1 d . . .
H10C H 0.4859 -0.2961 0.2109 0.070 Uiso 1 1 calc R . .
C11C C 0.4377(8) -0.1503(8) 0.1479(5) 0.045(3) Uani 1 1 d . . .
H11C H 0.3716 -0.1497 0.1294 0.054 Uiso 1 1 calc R . .
C12C C 0.4651(8) -0.0631(8) 0.1250(5) 0.040(2) Uani 1 1 d . . .
H12C H 0.4182 -0.0033 0.0909 0.048 Uiso 1 1 calc R . .
C13C C 0.4818(7) 0.1569(7) 0.0724(4) 0.033(2) Uani 1 1 d . . .
C14C C 0.4664(8) 0.1722(7) 0.0068(4) 0.038(2) Uani 1 1 d . . .
H14C H 0.5198 0.1261 -0.0111 0.046 Uiso 1 1 calc R . .
C15C C 0.3743(8) 0.2537(8) -0.0324(5) 0.043(2) Uani 1 1 d . . .
H15C H 0.3661 0.2648 -0.0772 0.052 Uiso 1 1 calc R . .
C16C C 0.2945(9) 0.3188(8) -0.0065(5) 0.055(3) Uani 1 1 d . . .
H16C H 0.2296 0.3732 -0.0330 0.066 Uiso 1 1 calc R . .
C17C C 0.3097(11) 0.3042(10) 0.0586(6) 0.080(4) Uani 1 1 d . . .
H17C H 0.2548 0.3490 0.0766 0.096 Uiso 1 1 calc R . .
C18C C 0.4041(9) 0.2251(9) 0.0976(5) 0.055(3) Uani 1 1 d . . .
H18C H 0.4153 0.2178 0.1417 0.066 Uiso 1 1 calc R . .
O1S O -0.0930(8) -0.1547(8) 0.2126(5) 0.101(3) Uani 1 1 d D . .
O6S O 0.020(2) -0.517(3) 0.4510(13) 0.48(4) Uiso 0.86(3) 1 d PD . .
O6S' O 0.016(2) -0.5463(17) 0.4262(16) 0.026(18) Uiso 0.14(3) 1 d PD . .
O11S O -0.1457(13) 0.5410(13) 0.2441(10) 0.191(7) Uani 1 1 d D . .
C2S C -0.0101(11) -0.1167(10) 0.1966(8) 0.089(5) Uani 1 1 d D . .
H2S1 H 0.0242 -0.1143 0.2357 0.107 Uiso 1 1 calc R . .
H2S2 H -0.0432 -0.0445 0.1656 0.107 Uiso 1 1 calc R . .
C3S C 0.0770(13) -0.1834(12) 0.1678(9) 0.127(7) Uani 1 1 d D . .
H3S1 H 0.0830 -0.1426 0.1236 0.153 Uiso 1 1 calc R . .
H3S2 H 0.1506 -0.2128 0.1939 0.153 Uiso 1 1 calc R . .
C4S C 0.0410(12) -0.2666(13) 0.1671(10) 0.137(8) Uani 1 1 d D . .
H4S1 H 0.0922 -0.3348 0.1975 0.165 Uiso 1 1 calc R . .
H4S2 H 0.0397 -0.2719 0.1235 0.165 Uiso 1 1 calc R . .
C5S C -0.0714(13) -0.2377(12) 0.1869(10) 0.122(6) Uani 1 1 d D . .
H5S1 H -0.1273 -0.2149 0.1494 0.146 Uiso 1 1 calc R . .
H5S2 H -0.0776 -0.2991 0.2198 0.146 Uiso 1 1 calc R . .
C7S C 0.0993(13) -0.5043(17) 0.4085(11) 0.232(17) Uani 1 1 d D . .
H7S1 H 0.1338 -0.4848 0.4387 0.279 Uiso 1 1 d R . .
H7S2 H 0.1551 -0.5657 0.4002 0.279 Uiso 1 1 d R . .
C8S C 0.0467(16) -0.409(2) 0.3499(12) 0.35(3) Uani 1 1 d D . .
H8S1 H 0.0536 -0.4274 0.3102 0.414 Uiso 1 1 calc R . .
H8S2 H 0.0814 -0.3574 0.3464 0.414 Uiso 1 1 calc R . .
C9S C -0.0735(15) -0.3659(15) 0.3616(12) 0.238(15) Uani 1 1 d D . .
H9S1 H -0.0884 -0.3097 0.3806 0.286 Uiso 1 1 calc R . .
H9S2 H -0.1248 -0.3386 0.3214 0.286 Uiso 1 1 calc R . .
C10S C -0.0841(13) -0.4595(14) 0.4076(10) 0.137(7) Uani 1 1 d D . .
H10D H -0.1192 -0.4873 0.3804 0.164 Uiso 1 1 d R . .
H10E H -0.1373 -0.4370 0.4367 0.164 Uiso 1 1 d R . .
C12S C -0.184(2) 0.5385(18) 0.1846(7) 0.226(18) Uani 1 1 d D . .
H12D H -0.1192 0.5064 0.1634 0.272 Uiso 1 1 calc R . .
H12E H -0.2277 0.6106 0.1557 0.272 Uiso 1 1 calc R . .
C13S C -0.2549(15) 0.476(2) 0.1975(11) 0.23(2) Uani 1 1 d D . .
H13A H -0.3337 0.5197 0.1987 0.275 Uiso 1 1 calc R . .
H13B H -0.2517 0.4415 0.1648 0.275 Uiso 1 1 calc R . .
C14S C -0.2018(19) 0.3975(11) 0.2619(11) 0.156(10) Uani 1 1 d D . .
H14D H -0.1367 0.3373 0.2585 0.187 Uiso 1 1 calc R . .
H14E H -0.2557 0.3717 0.2862 0.187 Uiso 1 1 calc R . .
C15S C -0.1667(15) 0.4620(17) 0.2921(7) 0.125(7) Uani 1 1 d D . .
H15D H -0.2266 0.4942 0.3161 0.150 Uiso 1 1 calc R . .
H15E H -0.0984 0.4166 0.3229 0.150 Uiso 1 1 calc R . .

loop_
_atom_site_aniso_label
_atom_site_aniso_U_11
_atom_site_aniso_U_22
_atom_site_aniso_U_33
_atom_site_aniso_U_23
_atom_site_aniso_U_13
_atom_site_aniso_U_12
Au1 0.03120(19) 0.03024(19) 0.0316(2) -0.00979(15) 0.00447(14) -0.01433(15)
Au2 0.03000(19) 0.02656(18) 0.0329(2) -0.01169(15) 0.00306(14) -0.01128(15)
Au3 0.0354(2) 0.03161(19) 0.0299(2) -0.01373(16) 0.00418(15) -0.01477(16)
S1 0.062(2) 0.0410(16) 0.091(3) -0.0126(17) 0.0309(18) -0.0123(15)
S2 0.063(2) 0.0533(18) 0.0584(19) -0.0235(15) -0.0068(15) -0.0173(15)
P1 0.0313(13) 0.0317(12) 0.0291(13) -0.0101(10) 0.0025(10) -0.0137(10)
P2 0.0332(13) 0.0267(12) 0.0359(14) -0.0120(11) 0.0025(10) -0.0108(10)
P3 0.0398(14) 0.0347(13) 0.0310(13) -0.0140(11) 0.0061(11) -0.0190(11)
N1 0.030(4) 0.029(4) 0.022(4) -0.014(3) 0.004(3) -0.011(3)
N2 0.029(4) 0.039(4) 0.029(4) -0.012(4) -0.003(3) -0.014(3)
C1 0.040(6) 0.063(7) 0.061(7) -0.006(6) 0.008(5) -0.026(6)
C2 0.038(6) 0.061(7) 0.042(6) -0.016(5) 0.017(5) -0.029(5)
C3 0.040(6) 0.066(7) 0.035(6) -0.025(5) -0.006(4) -0.016(5)
C4 0.038(6) 0.031(5) 0.066(8) -0.011(5) 0.002(5) -0.005(4)
C10 0.098(12) 0.068(10) 0.129(15) -0.036(10) 0.046(11) -0.021(9)
C11 0.079(11) 0.069(10) 0.101(13) -0.022(9) 0.009(9) -0.017(8)
F1A 0.168(11) 0.153(11) 0.165(11) 0.069(8) 0.105(9) 0.002(8)
F2A 0.136(8) 0.039(5) 0.180(10) -0.004(6) -0.006(7) 0.002(5)
F3A 0.123(8) 0.174(11) 0.175(11) -0.119(9) -0.014(7) -0.036(7)
O1A 0.092(8) 0.142(11) 0.187(13) -0.083(10) -0.065(8) -0.010(7)
O2A 0.068(5) 0.034(4) 0.099(7) -0.033(4) 0.023(5) -0.005(4)
O3A 0.119(8) 0.087(7) 0.093(7) -0.044(6) 0.072(6) -0.047(6)
C1A 0.034(5) 0.035(5) 0.037(5) -0.012(4) -0.003(4) -0.016(4)
C2A 0.035(5) 0.044(6) 0.037(6) -0.013(5) -0.002(4) -0.019(5)
C3A 0.035(5) 0.042(6) 0.050(7) -0.020(5) -0.002(5) -0.015(5)
C4A 0.053(7) 0.040(6) 0.058(7) -0.015(6) -0.005(6) -0.016(5)
C5A 0.073(8) 0.051(7) 0.032(6) 0.011(5) -0.003(5) -0.037(6)
C6A 0.037(6) 0.034(5) 0.044(6) 0.003(5) -0.008(4) -0.012(4)
C7A 0.032(5) 0.032(5) 0.025(5) 0.000(4) -0.006(4) -0.008(4)
C8A 0.034(5) 0.040(5) 0.049(6) -0.013(5) 0.007(4) -0.022(4)
C9A 0.028(5) 0.042(6) 0.038(6) -0.014(5) -0.001(4) -0.009(4)
C10A 0.043(6) 0.054(7) 0.038(6) -0.020(5) 0.007(5) -0.012(5)
C11A 0.055(7) 0.048(6) 0.041(6) -0.022(5) 0.002(5) -0.017(5)
C12A 0.033(5) 0.042(6) 0.040(6) -0.019(5) -0.003(4) -0.016(4)
C13A 0.030(5) 0.034(5) 0.030(5) -0.009(4) 0.003(4) -0.013(4)
C14A 0.049(6) 0.043(6) 0.046(6) -0.015(5) -0.001(5) -0.018(5)
C15A 0.046(6) 0.054(7) 0.035(6) -0.007(5) -0.005(5) -0.007(5)
C16A 0.037(6) 0.059(7) 0.043(6) -0.022(6) -0.003(5) -0.011(5)
C17A 0.045(6) 0.054(7) 0.053(7) -0.019(6) -0.001(5) -0.021(5)
C18A 0.040(6) 0.041(6) 0.044(6) -0.016(5) -0.004(5) -0.016(5)
F1B 0.203(11) 0.047(5) 0.174(11) -0.008(6) 0.042(9) -0.009(6)
F2B 0.206(12) 0.184(12) 0.062(6) -0.021(7) 0.007(7) -0.086(10)
F3B 0.136(9) 0.127(9) 0.228(13) -0.074(9) 0.103(9) -0.075(7)
O1B 0.057(6) 0.090(7) 0.123(8) -0.047(6) 0.020(5) -0.022(5)
O2B 0.087(7) 0.050(5) 0.124(9) -0.038(6) -0.017(6) -0.012(5)
O3B 0.134(9) 0.119(9) 0.089(7) -0.064(7) -0.021(6) -0.044(7)
C1B 0.052(6) 0.033(5) 0.027(5) -0.010(4) 0.000(4) -0.025(5)
C2B 0.050(6) 0.036(6) 0.048(7) -0.015(5) 0.003(5) -0.012(5)
C3B 0.094(10) 0.026(6) 0.067(9) -0.001(6) -0.007(7) -0.016(6)
C4B 0.103(10) 0.063(8) 0.037(7) -0.012(6) 0.006(7) -0.054(8)
C5B 0.089(9) 0.069(9) 0.033(6) -0.008(6) 0.010(6) -0.044(7)
C6B 0.045(6) 0.040(5) 0.039(6) -0.014(5) 0.000(5) -0.019(5)
C7B 0.044(6) 0.027(5) 0.038(6) -0.014(4) 0.000(4) -0.011(4)
C8B 0.030(5) 0.037(5) 0.041(6) -0.014(5) -0.002(4) -0.009(4)
C9B 0.058(7) 0.034(6) 0.054(7) -0.017(5) -0.004(5) -0.019(5)
C10B 0.078(8) 0.030(5) 0.048(7) -0.016(5) -0.001(6) -0.022(6)
C11B 0.054(7) 0.034(6) 0.053(7) -0.014(5) 0.006(5) -0.008(5)
C12B 0.032(5) 0.037(6) 0.062(7) -0.020(5) 0.001(5) -0.002(4)
C13B 0.041(6) 0.036(5) 0.051(6) -0.031(5) 0.009(5) -0.014(4)
C14B 0.041(6) 0.039(6) 0.043(6) -0.004(5) 0.002(5) -0.014(5)
C15B 0.039(6) 0.052(7) 0.071(8) -0.016(6) 0.012(6) -0.020(5)
C16B 0.033(6) 0.065(8) 0.106(11) -0.045(8) 0.013(6) -0.027(6)
C17B 0.032(6) 0.079(8) 0.063(8) -0.037(7) 0.003(5) -0.021(6)
C18B 0.045(6) 0.065(7) 0.042(6) -0.022(6) 0.000(5) -0.021(5)
C1C 0.026(5) 0.044(5) 0.031(5) -0.017(4) 0.002(4) -0.014(4)
C2C 0.040(6) 0.054(6) 0.050(6) -0.030(5) 0.004(5) -0.019(5)
C3C 0.052(7) 0.068(8) 0.050(7) -0.044(6) 0.010(5) -0.017(6)
C4C 0.041(6) 0.067(8) 0.042(7) -0.015(6) 0.006(5) -0.015(6)
C5C 0.041(6) 0.058(7) 0.053(7) -0.015(6) 0.010(5) -0.016(5)
C6C 0.045(6) 0.037(5) 0.033(5) -0.015(4) 0.002(4) -0.019(5)
C7C 0.050(6) 0.034(5) 0.032(5) -0.021(4) 0.019(4) -0.017(5)
C8C 0.055(7) 0.044(6) 0.049(7) -0.010(5) -0.003(5) -0.025(5)
C9C 0.074(8) 0.035(6) 0.056(7) -0.008(5) 0.001(6) -0.025(6)
C10C 0.087(9) 0.054(7) 0.065(8) -0.032(7) 0.032(7) -0.051(7)
C11C 0.041(6) 0.054(7) 0.058(7) -0.025(6) 0.016(5) -0.032(5)
C12C 0.045(6) 0.044(6) 0.038(6) -0.021(5) 0.010(5) -0.019(5)
C13C 0.035(5) 0.035(5) 0.046(6) -0.023(5) 0.017(4) -0.024(4)
C14C 0.050(6) 0.037(5) 0.027(5) -0.017(4) 0.005(4) -0.012(5)
C15C 0.049(6) 0.046(6) 0.033(6) -0.014(5) 0.000(5) -0.014(5)
C16C 0.060(7) 0.039(6) 0.044(7) -0.005(5) -0.007(5) -0.001(5)
C17C 0.075(9) 0.071(9) 0.059(9) -0.023(7) 0.000(7) 0.012(7)
C18C 0.058(7) 0.060(7) 0.037(6) -0.023(6) 0.011(5) -0.007(6)
O1S 0.092(7) 0.111(9) 0.132(9) -0.069(8) 0.033(7) -0.051(7)
O11S 0.151(14) 0.160(15) 0.26(2) -0.056(15) 0.057(15) -0.066(11)
C2S 0.072(10) 0.098(11) 0.132(14) -0.070(11) 0.040(9) -0.046(9)
C3S 0.168(18) 0.117(15) 0.151(17) -0.078(14) 0.100(14) -0.088(14)
C4S 0.080(13) 0.146(18) 0.21(2) -0.111(18) 0.025(13) -0.029(12)
C5S 0.109(14) 0.088(12) 0.18(2) -0.051(13) 0.011(13) -0.049(11)
C7S 0.15(2) 0.20(3) 0.13(2) 0.039(19) -0.003(17) 0.08(2)
C8S 0.071(16) 0.46(6) 0.26(4) 0.10(4) 0.02(2) -0.03(2)
C9S 0.23(3) 0.20(3) 0.25(3) 0.01(2) 0.09(3) -0.12(3)
C10S 0.109(15) 0.136(17) 0.17(2) -0.049(16) 0.066(14) -0.058(14)
C12S 0.18(3) 0.31(4) 0.077(15) -0.07(2) -0.070(16) 0.04(2)
C13S 0.060(13) 0.33(4) 0.42(5) -0.34(4) 0.02(2) -0.036(19)
C14S 0.15(2) 0.076(13) 0.26(3) -0.090(18) 0.075(19) -0.030(13)
C15S 0.123(16) 0.147(19) 0.108(15) -0.038(15) 0.014(12) -0.060(14)

loop_
_atom_type_symbol
_atom_type_description
_atom_type_scat_dispersion_real
_atom_type_scat_dispersion_imag
_atom_type_scat_source
C C 0.0033 0.0016 'International Tables Vol C Tables 4.2.6.8 and 6.1.1.4'
H H 0.0000 0.0000 'International Tables Vol C Tables 4.2.6.8 and 6.1.1.4'
N N 0.0061 0.0033 'International Tables Vol C Tables 4.2.6.8 and 6.1.1.4'
O O 0.0106 0.0060 'International Tables Vol C Tables 4.2.6.8 and 6.1.1.4'
F F 0.0171 0.0103 'International Tables Vol C Tables 4.2.6.8 and 6.1.1.4'
P P 0.1023 0.0942 'International Tables Vol C Tables 4.2.6.8 and 6.1.1.4'
S S 0.1246 0.1234 'International Tables Vol C Tables 4.2.6.8 and 6.1.1.4'
Au Au -2.0133 8.8022 'International Tables Vol C Tables 4.2.6.8 and 6.1.1.4'

loop_
_geom_angle_atom_site_label_1
_geom_angle_atom_site_label_2
_geom_angle_atom_site_label_3
_geom_angle
_geom_angle_site_symmetry_1
_geom_angle_site_symmetry_3
_geom_angle_publ_flag
N1 Au1 P1 171.93(18) . . ?
N1 Au1 Au3 44.33(17) . . ?
P1 Au1 Au3 128.29(6) . . ?
N1 Au1 Au2 41.73(18) . . ?
P1 Au1 Au2 135.56(6) . . ?
Au3 Au1 Au2 63.035(11) . . ?
N1 Au2 P2 169.76(18) . . ?
N1 Au2 Au1 42.48(18) . . ?
P2 Au2 Au1 129.98(6) . . ?
N1 Au2 Au3 40.49(18) . . ?
P2 Au2 Au3 131.97(6) . . ?
Au1 Au2 Au3 57.160(11) . . ?
N1 Au3 P3 170.69(19) . . ?
N1 Au3 Au1 44.28(18) . . ?
P3 Au3 Au1 126.64(6) . . ?
N1 Au3 Au2 39.75(18) . . ?
P3 Au3 Au2 138.19(6) . . ?
Au1 Au3 Au2 59.805(11) . . ?
O3A S1 O2A 119.2(5) . . ?
O3A S1 O1A 112.7(7) . . ?
O2A S1 O1A 109.6(6) . . ?
O3A S1 C10 110.8(7) . . ?
O2A S1 C10 107.0(7) . . ?
O1A S1 C10 94.7(8) . . ?
O1B S2 O2B 114.0(6) . . ?
O1B S2 O3B 116.2(6) . . ?
O2B S2 O3B 115.0(6) . . ?
O1B S2 C11 102.4(7) . . ?
O2B S2 C11 103.1(7) . . ?
O3B S2 C11 103.7(8) . . ?
C1A P1 C7A 107.7(4) . . ?
C1A P1 C13A 107.2(4) . . ?
C7A P1 C13A 103.7(4) . . ?
C1A P1 Au1 111.2(3) . . ?
C7A P1 Au1 114.6(3) . . ?
C13A P1 Au1 111.8(3) . . ?
C1B P2 C13B 106.6(4) . . ?
C1B P2 C7B 106.4(4) . . ?
C13B P2 C7B 106.6(4) . . ?
C1B P2 Au2 112.8(3) . . ?
C13B P2 Au2 108.5(3) . . ?
C7B P2 Au2 115.3(3) . . ?
C1C P3 C7C 106.2(4) . . ?
C1C P3 C13C 104.7(4) . . ?
C7C P3 C13C 106.7(4) . . ?
C1C P3 Au3 115.2(3) . . ?
C7C P3 Au3 109.2(3) . . ?
C13C P3 Au3 114.1(3) . . ?
N2 N1 Au2 122.3(5) . . ?
N2 N1 Au1 121.1(5) . . ?
Au2 N1 Au1 95.8(3) . . ?
N2 N1 Au3 119.8(5) . . ?
Au2 N1 Au3 99.8(3) . . ?
Au1 N1 Au3 91.4(2) . . ?
N1 N2 C3 109.4(6) . . ?
N1 N2 C4 109.5(6) . . ?
C3 N2 C4 109.8(8) . . ?
N1 N2 C2 108.1(6) . . ?
C3 N2 C2 109.9(7) . . ?
C4 N2 C2 110.2(7) . . ?
C1 C2 N2 115.6(8) . . ?
F1A C10 F2A 105.0(14) . . ?
F1A C10 F3A 112.1(17) . . ?
F2A C10 F3A 109.0(14) . . ?
F1A C10 S1 113.3(13) . . ?
F2A C10 S1 114.3(13) . . ?
F3A C10 S1 103.3(11) . . ?
F2B C11 F1B 106.7(15) . . ?
F2B C11 F3B 105.6(15) . . ?
F1B C11 F3B 106.8(14) . . ?
F2B C11 S2 113.4(12) . . ?
F1B C11 S2 113.3(13) . . ?
F3B C11 S2 110.6(12) . . ?
C6A C1A C2A 119.5(9) . . ?
C6A C1A P1 123.1(8) . . ?
C2A C1A P1 117.3(7) . . ?
C1A C2A C3A 119.7(9) . . ?
C4A C3A C2A 119.9(10) . . ?
C5A C4A C3A 120.1(10) . . ?
C4A C5A C6A 121.0(10) . . ?
C1A C6A C5A 119.7(10) . . ?
C12A C7A C8A 119.5(9) . . ?
C12A C7A P1 120.3(7) . . ?
C8A C7A P1 120.2(7) . . ?
C9A C8A C7A 120.7(9) . . ?
C10A C9A C8A 119.5(9) . . ?
C11A C10A C9A 119.1(9) . . ?
C10A C11A C12A 122.5(9) . . ?
C7A C12A C11A 118.8(9) . . ?
C18A C13A C14A 119.1(8) . . ?
C18A C13A P1 121.7(7) . . ?
C14A C13A P1 119.2(7) . . ?
C15A C14A C13A 120.6(9) . . ?
C14A C15A C16A 120.5(10) . . ?
C15A C16A C17A 118.6(9) . . ?
C18A C17A C16A 122.2(10) . . ?
C17A C18A C13A 118.9(9) . . ?
C2B C1B C6B 119.2(9) . . ?
C2B C1B P2 121.2(8) . . ?
C6B C1B P2 119.6(7) . . ?
C3B C2B C1B 119.1(10) . . ?
C4B C3B C2B 121.0(11) . . ?
C5B C4B C3B 121.0(11) . . ?
C4B C5B C6B 119.8(12) . . ?
C5B C6B C1B 120.0(10) . . ?
C12B C7B C8B 119.3(9) . . ?
C12B C7B P2 122.8(7) . . ?
C8B C7B P2 117.9(7) . . ?
C9B C8B C7B 119.3(9) . . ?
C10B C9B C8B 121.0(10) . . ?
C9B C10B C11B 119.8(10) . . ?
C12B C11B C10B 120.8(10) . . ?
C11B C12B C7B 119.8(9) . . ?
C18B C13B C14B 118.6(9) . . ?
C18B C13B P2 123.0(8) . . ?
C14B C13B P2 118.2(7) . . ?
C15B C14B C13B 120.9(10) . . ?
C14B C15B C16B 118.7(10) . . ?
C17B C16B C15B 120.7(10) . . ?
C16B C17B C18B 120.5(10) . . ?
C17B C18B C13B 120.6(10) . . ?
C6C C1C C2C 118.1(8) . . ?
C6C C1C P3 120.0(7) . . ?
C2C C1C P3 121.7(7) . . ?
C3C C2C C1C 120.1(9) . . ?
C4C C3C C2C 120.5(10) . . ?
C3C C4C C5C 120.3(10) . . ?
C4C C5C C6C 119.8(10) . . ?
C5C C6C C1C 121.2(9) . . ?
C8C C7C C12C 118.9(9) . . ?
C8C C7C P3 119.5(8) . . ?
C12C C7C P3 121.5(7) . . ?
C7C C8C C9C 121.7(10) . . ?
C10C C9C C8C 118.6(10) . . ?
C11C C10C C9C 120.3(9) . . ?
C10C C11C C12C 120.6(9) . . ?
C11C C12C C7C 119.8(9) . . ?
C18C C13C C14C 119.0(9) . . ?
C18C C13C P3 120.1(8) . . ?
C14C C13C P3 120.9(7) . . ?
C15C C14C C13C 120.8(9) . . ?
C16C C15C C14C 120.0(9) . . ?
C15C C16C C17C 119.4(10) . . ?
C18C C17C C16C 120.7(11) . . ?
C13C C18C C17C 120.0(10) . . ?
C2S O1S C5S 106.7(9) . . ?
O6S' O6S C7S 74.7(19) . . ?
O6S' O6S C10S 69(2) . . ?
C7S O6S C10S 101.5(14) . . ?
O6S O6S' C10S 79(2) . . ?
O6S O6S' C7S 72.4(16) . . ?
C10S O6S' C7S 104.3(14) . . ?
C15S O11S C12S 105.5(11) . . ?
O1S C2S C3S 111.1(8) . . ?
C4S C3S C2S 105.3(7) . . ?
C3S C4S C5S 105.8(8) . . ?
O1S C5S C4S 109.5(8) . . ?
O6S C7S O6S' 33(2) . . ?
O6S C7S C8S 111.0(11) . . ?
O6S' C7S C8S 106.0(12) . . ?
C7S C8S C9S 103.2(8) . . ?
C10S C9S C8S 101.8(9) . . ?
O6S' C10S C9S 113.3(11) . . ?
O6S' C10S O6S 33(2) . . ?
C9S C10S O6S 107.0(13) . . ?
O11S C12S C13S 108.8(10) . . ?
C14S C13S C12S 101.6(9) . . ?
C13S C14S C15S 101.0(8) . . ?
O11S C15S C14S 109.8(10) . . ?

loop_
_geom_bond_atom_site_label_1
_geom_bond_atom_site_label_2
_geom_bond_distance
_geom_bond_site_symmetry_2
_geom_bond_publ_flag
Au1 N1 2.082(6) . ?
Au1 P1 2.246(2) . ?
Au1 Au3 2.9813(5) . ?
Au1 Au2 3.0669(5) . ?
Au2 N1 2.052(7) . ?
Au2 P2 2.239(2) . ?
Au2 Au3 3.1626(5) . ?
Au3 N1 2.084(6) . ?
Au3 P3 2.241(2) . ?
S1 O3A 1.377(8) . ?
S1 O2A 1.414(7) . ?
S1 O1A 1.596(11) . ?
S1 C10 1.688(18) . ?
S2 O1B 1.413(8) . ?
S2 O2B 1.415(8) . ?
S2 O3B 1.430(8) . ?
S2 C11 1.768(17) . ?
P1 C1A 1.810(9) . ?
P1 C7A 1.816(9) . ?
P1 C13A 1.820(9) . ?
P2 C1B 1.810(9) . ?
P2 C13B 1.812(9) . ?
P2 C7B 1.824(9) . ?
P3 C1C 1.799(9) . ?
P3 C7C 1.818(9) . ?
P3 C13C 1.822(10) . ?
N1 N2 1.456(9) . ?
N2 C3 1.480(11) . ?
N2 C4 1.499(11) . ?
N2 C2 1.538(11) . ?
C1 C2 1.498(12) . ?
C10 F1A 1.307(17) . ?
C10 F2A 1.337(16) . ?
C10 F3A 1.407(19) . ?
C11 F2B 1.291(18) . ?
C11 F1B 1.293(16) . ?
C11 F3B 1.331(16) . ?
C1A C6A 1.378(13) . ?
C1A C2A 1.398(13) . ?
C2A C3A 1.401(13) . ?
C3A C4A 1.380(14) . ?
C4A C5A 1.359(15) . ?
C5A C6A 1.398(13) . ?
C7A C12A 1.387(12) . ?
C7A C8A 1.402(11) . ?
C8A C9A 1.400(13) . ?
C9A C10A 1.387(13) . ?
C10A C11A 1.379(13) . ?
C11A C12A 1.387(13) . ?
C13A C18A 1.393(12) . ?
C13A C14A 1.399(12) . ?
C14A C15A 1.358(13) . ?
C15A C16A 1.376(14) . ?
C16A C17A 1.386(14) . ?
C17A C18A 1.359(12) . ?
C1B C2B 1.391(13) . ?
C1B C6B 1.400(13) . ?
C2B C3B 1.368(15) . ?
C3B C4B 1.361(16) . ?
C4B C5B 1.357(17) . ?
C5B C6B 1.371(13) . ?
C7B C12B 1.383(12) . ?
C7B C8B 1.393(12) . ?
C8B C9B 1.365(13) . ?
C9B C10B 1.361(14) . ?
C10B C11B 1.365(14) . ?
C11B C12B 1.362(14) . ?
C13B C18B 1.390(13) . ?
C13B C14B 1.396(13) . ?
C14B C15B 1.386(13) . ?
C15B C16B 1.403(15) . ?
C16B C17B 1.357(15) . ?
C17B C18B 1.383(13) . ?
C1C C6C 1.384(12) . ?
C1C C2C 1.402(12) . ?
C2C C3C 1.383(13) . ?
C3C C4C 1.368(14) . ?
C4C C5C 1.372(15) . ?
C5C C6C 1.381(13) . ?
C7C C8C 1.347(13) . ?
C7C C12C 1.405(12) . ?
C8C C9C 1.400(13) . ?
C9C C10C 1.393(15) . ?
C10C C11C 1.356(15) . ?
C11C C12C 1.388(12) . ?
C13C C18C 1.380(13) . ?
C13C C14C 1.398(12) . ?
C14C C15C 1.382(13) . ?
C15C C16C 1.378(14) . ?
C16C C17C 1.388(15) . ?
C17C C18C 1.387(15) . ?
O1S C2S 1.378(11) . ?
O1S C5S 1.427(12) . ?
O6S O6S' 0.80(6) . ?
O6S C7S 1.410(16) . ?
O6S C10S 1.458(16) . ?
O6S' C10S 1.39(2) . ?
O6S' C7S 1.427(16) . ?
O11S C15S 1.409(13) . ?
O11S C12S 1.422(14) . ?
C2S C3S 1.477(12) . ?
C3S C4S 1.456(13) . ?
C4S C5S 1.464(12) . ?
C7S C8S 1.504(13) . ?
C8S C9S 1.504(14) . ?
C9S C10S 1.475(14) . ?
C12S C13S 1.490(14) . ?
C13S C14S 1.489(14) . ?
C14S C15S 1.499(13) . ?

_journal_paper_doi 10.1021/ic990586u
